data_7151105
loop_
_publ_author_name
'Yamada, Shigeyuki'
'Ishii, Emi'
'Konno, Tsutomu'
'Ishihara, Takashi'

_publ_section_title
;
 Reaction of perfluorocyclopentene with various carbon
 nucleophiles--heteroaromatic lithium reagents, enolate and phosphonium
 ylide.
;
_journal_issue 9
_journal_name_full 'Organic &amp; biomolecular chemistry'
_journal_page_first 1442
_journal_page_last 1449
_journal_paper_doi 10.1039/b701702b
_journal_volume 5
_journal_year 2007
_chemical_formula_moiety 'C24 H16 F5 O P '
_chemical_formula_sum 'C24 H16 F5 O P'
_chemical_formula_weight 446.36
_space_group_IT_number 61
_symmetry_cell_setting orthorhombic
_symmetry_Int_Tables_number 61
_symmetry_space_group_name_Hall '-P 2ac 2ab'
_symmetry_space_group_name_H-M 'P b c a'
_cell_angle_alpha 90.0000
_cell_angle_beta 90.0000
_cell_angle_gamma 90.0000
_cell_formula_units_Z 8
_cell_length_a 17.266(7)
_cell_length_b 17.317(7)
_cell_length_c 13.791(4)
_cell_measurement_reflns_used 17
_cell_measurement_temperature 198.1
_cell_measurement_theta_max 29.4
_cell_measurement_theta_min 26.1
_cell_volume 4123(3)
_computing_cell_refinement WinAFC
_computing_data_collection WinAFC
_computing_data_reduction CrystalStructure
_computing_publication_material 'CrystalStructure 3.7.0'
_computing_structure_refinement SHELXL
_diffrn_measured_fraction_theta_full 0.998
_diffrn_measured_fraction_theta_max 0.998
_diffrn_measurement_device_type 'Rigaku AFC7R'
_diffrn_measurement_method \w-2\q
_diffrn_radiation_type 'Cu K\a'
_diffrn_radiation_wavelength 1.54178
_diffrn_reflns_av_R_equivalents 0.067
_diffrn_reflns_limit_h_max 20
_diffrn_reflns_limit_h_min -14
_diffrn_reflns_limit_k_max 20
_diffrn_reflns_limit_k_min 0
_diffrn_reflns_limit_l_max 16
_diffrn_reflns_limit_l_min -11
_diffrn_reflns_number 7129
_diffrn_reflns_theta_full 66.83
_diffrn_reflns_theta_max 66.83
_diffrn_standards_decay_% -5.62
_diffrn_standards_interval_count 0
_diffrn_standards_number 3
_exptl_absorpt_coefficient_mu 1.717
_exptl_absorpt_correction_T_max 0.640
_exptl_absorpt_correction_T_min 0.569
_exptl_absorpt_correction_type psi-scan
_exptl_absorpt_process_details '(North, Phillips & Mathews, 1968)'
_exptl_crystal_colour purple
_exptl_crystal_density_diffrn 1.438
_exptl_crystal_density_method 'not measured'
_exptl_crystal_description block
_exptl_crystal_F_000 1824.00
_exptl_crystal_size_max 0.30
_exptl_crystal_size_mid 0.27
_exptl_crystal_size_min 0.26
_refine_diff_density_max 0.25
_refine_diff_density_min -0.46
_refine_ls_extinction_method none
_refine_ls_goodness_of_fit_ref 1.106
_refine_ls_hydrogen_treatment refall
_refine_ls_number_parameters 281
_refine_ls_number_reflns 3661
_refine_ls_R_factor_gt 0.0485
_refine_ls_shift/su_max 0.0000
_refine_ls_structure_factor_coef Fsqd
_refine_ls_weighting_details 'w = 1/[\s^2^(Fo^2^)+(0.0536P)^2^+2.3271P] where P=(Fo^2^+2Fc^2^)/3'
_refine_ls_weighting_scheme calc
_refine_ls_wR_factor_ref 0.1170
_reflns_number_gt 3464
_reflns_number_total 3661
_reflns_threshold_expression F^2^>2.0\s(F^2^)
_cod_data_source_file b701702b.txt
_cod_data_source_block '_Cytidine_(Rigaku_Master_f'
_cod_original_formula_sum 'C24 H16 F5 O P '
_cod_database_code 7151105

loop_
_symmetry_equiv_pos_site_id
_symmetry_equiv_pos_as_xyz
1 +X,+Y,+Z
2 1/2-X,1/2+Y,+Z
3 +X,1/2-Y,1/2+Z
4 1/2-X,-Y,1/2+Z
5 -X,-Y,-Z
6 1/2+X,1/2-Y,-Z
7 -X,1/2+Y,1/2-Z
8 1/2+X,+Y,1/2-Z

loop_
_atom_site_label
_atom_site_type_symbol
_atom_site_fract_x
_atom_site_fract_y
_atom_site_fract_z
_atom_site_U_iso_or_equiv
_atom_site_adp_type
_atom_site_occupancy
_atom_site_symmetry_multiplicity
_atom_site_calc_flag
_atom_site_refinement_flags
_atom_site_disorder_assembly
_atom_site_disorder_group
P(1) P 0.22557(3) 0.08100(2) 0.61182(3) 0.02958(14) Uani 1.00 1 d . . .
F(1) F 0.31386(8) 0.05374(6) 0.41129(9) 0.0469(3) Uani 1.00 1 d . . .
F(2) F 0.49395(8) 0.24650(9) 0.39868(12) 0.0660(4) Uani 1.00 1 d . . .
F(3) F 0.38925(11) 0.29130(8) 0.33341(12) 0.0711(4) Uani 1.00 1 d . . .
F(4) F 0.43349(8) 0.24458(9) 0.56421(11) 0.0656(4) Uani 1.00 1 d . . .
F(5) F 0.33622(8) 0.30539(6) 0.50323(12) 0.0626(4) Uani 1.00 1 d . . .
O(1) O 0.42237(9) 0.12995(10) 0.27854(12) 0.0528(4) Uani 1.00 1 d . . .
C(1) C 0.28674(12) 0.15859(11) 0.58677(14) 0.0369(4) Uani 1.00 1 d . . .
C(2) C 0.33046(10) 0.16879(10) 0.50521(13) 0.0323(4) Uani 1.00 1 d . . .
C(3) C 0.34521(11) 0.12494(11) 0.42317(14) 0.0351(4) Uani 1.00 1 d . . .
C(4) C 0.39618(11) 0.15584(12) 0.35456(16) 0.0378(4) Uani 1.00 1 d . . .
C(5) C 0.41617(12) 0.23540(12) 0.39348(17) 0.0418(4) Uani 1.00 1 d . . .
C(6) C 0.37908(11) 0.24056(11) 0.49372(16) 0.0377(4) Uani 1.00 1 d . . .
C(7) C 0.27685(11) -0.00700(11) 0.63788(13) 0.0335(4) Uani 1.00 1 d . . .
C(8) C 0.35550(12) -0.01317(13) 0.61826(16) 0.0438(4) Uani 1.00 1 d . . .
C(9) C 0.39342(14) -0.08229(16) 0.63883(19) 0.0579(6) Uani 1.00 1 d . . .
C(10) C 0.35389(17) -0.14330(14) 0.67852(18) 0.0583(6) Uani 1.00 1 d . . .
C(11) C 0.27594(16) -0.13690(12) 0.69936(17) 0.0519(6) Uani 1.00 1 d . . .
C(12) C 0.23709(12) -0.06854(12) 0.67971(16) 0.0413(4) Uani 1.00 1 d . . .
C(13) C 0.15729(10) 0.06515(10) 0.51560(12) 0.0307(3) Uani 1.00 1 d . . .
C(14) C 0.13811(12) -0.00817(11) 0.48391(14) 0.0383(4) Uani 1.00 1 d . . .
C(15) C 0.08257(12) -0.01763(12) 0.41226(17) 0.0466(5) Uani 1.00 1 d . . .
C(16) C 0.04589(12) 0.04573(13) 0.37230(16) 0.0457(5) Uani 1.00 1 d . . .
C(17) C 0.06537(13) 0.11903(12) 0.40319(16) 0.0466(5) Uani 1.00 1 d . . .
C(18) C 0.12130(12) 0.12916(11) 0.47377(16) 0.0420(4) Uani 1.00 1 d . . .
C(19) C 0.17293(11) 0.10672(10) 0.71994(13) 0.0312(3) Uani 1.00 1 d . . .
C(20) C 0.21302(12) 0.11568(13) 0.80628(16) 0.0472(5) Uani 1.00 1 d . . .
C(21) C 0.17458(13) 0.13708(16) 0.88961(17) 0.0531(5) Uani 1.00 1 d . . .
C(22) C 0.09601(13) 0.15015(13) 0.88763(17) 0.0500(5) Uani 1.00 1 d . . .
C(23) C 0.05582(13) 0.14095(17) 0.80239(17) 0.0578(6) Uani 1.00 1 d . . .
C(24) C 0.09359(12) 0.11869(14) 0.71836(16) 0.0463(5) Uani 1.00 1 d . . .
H(1) H 0.2909 0.1988 0.6368 0.060 Uiso 1.00 1 c R . .
H(2) H 0.3831 0.0291 0.5912 0.053 Uiso 1.00 1 c R . .
H(3) H 0.4471 -0.0872 0.6252 0.070 Uiso 1.00 1 c R . .
H(4) H 0.3803 -0.1903 0.6917 0.070 Uiso 1.00 1 c R . .
H(5) H 0.2489 -0.1793 0.7271 0.062 Uiso 1.00 1 c R . .
H(6) H 0.1836 -0.0637 0.6947 0.050 Uiso 1.00 1 c R . .
H(7) H 0.1630 -0.0520 0.5112 0.046 Uiso 1.00 1 c R . .
H(8) H 0.0696 -0.0681 0.3905 0.056 Uiso 1.00 1 c R . .
H(9) H 0.0074 0.0389 0.3238 0.055 Uiso 1.00 1 c R . .
H(10) H 0.0402 0.1627 0.3758 0.056 Uiso 1.00 1 c R . .
H(11) H 0.1353 0.1798 0.4938 0.050 Uiso 1.00 1 c R . .
H(12) H 0.2673 0.1070 0.8080 0.057 Uiso 1.00 1 c R . .
H(13) H 0.2024 0.1428 0.9486 0.064 Uiso 1.00 1 c R . .
H(14) H 0.0696 0.1655 0.9449 0.060 Uiso 1.00 1 c R . .
H(15) H 0.0016 0.1500 0.8011 0.069 Uiso 1.00 1 c R . .
H(16) H 0.0653 0.1117 0.6600 0.056 Uiso 1.00 1 c R . .

loop_
_atom_site_aniso_label
_atom_site_aniso_U_11
_atom_site_aniso_U_22
_atom_site_aniso_U_33
_atom_site_aniso_U_12
_atom_site_aniso_U_13
_atom_site_aniso_U_23
P(1) 0.0280(2) 0.0250(2) 0.0357(2) -0.00070(16) 0.00250(18) -0.00220(17)
F(1) 0.0551(7) 0.0348(6) 0.0508(7) -0.0134(5) 0.0091(5) -0.0103(5)
F(2) 0.0334(6) 0.0689(9) 0.0956(11) -0.0187(6) 0.0197(7) -0.0153(8)
F(3) 0.0959(11) 0.0461(7) 0.0712(9) 0.0108(7) 0.0104(8) 0.0213(7)
F(4) 0.0514(7) 0.0790(10) 0.0663(9) -0.0308(7) -0.0120(6) 0.0001(7)
F(5) 0.0611(8) 0.0263(5) 0.1005(11) 0.0032(5) 0.0288(8) -0.0042(6)
O(1) 0.0422(8) 0.0640(10) 0.0521(9) -0.0025(7) 0.0138(7) -0.0081(7)
C(1) 0.0371(9) 0.0284(9) 0.0451(10) -0.0064(7) 0.0062(8) -0.0084(7)
C(2) 0.0266(8) 0.0257(8) 0.0447(10) -0.0009(6) 0.0001(7) 0.0001(7)
C(3) 0.0326(9) 0.0274(8) 0.0452(10) -0.0029(7) 0.0013(8) -0.0022(7)
C(4) 0.0266(9) 0.0415(10) 0.0453(11) 0.0032(7) 0.0031(8) -0.0004(8)
C(5) 0.0308(9) 0.0350(10) 0.0597(13) -0.0022(7) 0.0080(9) 0.0083(9)
C(6) 0.0308(9) 0.0274(9) 0.0549(11) -0.0028(7) 0.0021(8) -0.0037(8)
C(7) 0.0327(9) 0.0323(9) 0.0356(9) 0.0058(7) -0.0037(7) -0.0045(7)
C(8) 0.0341(10) 0.0534(12) 0.0440(11) 0.0080(9) -0.0029(8) -0.0052(9)
C(9) 0.0462(13) 0.0774(17) 0.0503(13) 0.0303(12) -0.0093(10) -0.0096(12)
C(10) 0.0758(17) 0.0522(13) 0.0470(12) 0.0316(12) -0.0138(11) -0.0051(10)
C(11) 0.0740(16) 0.0356(11) 0.0462(12) 0.0112(10) -0.0108(10) 0.0006(9)
C(12) 0.0455(11) 0.0339(9) 0.0447(11) 0.0043(8) -0.0044(9) 0.0018(8)
C(13) 0.0303(8) 0.0286(8) 0.0332(9) 0.0024(7) 0.0035(7) 0.0006(7)
C(14) 0.0382(10) 0.0293(9) 0.0475(11) 0.0019(7) -0.0075(8) -0.0007(8)
C(15) 0.0467(11) 0.0388(10) 0.0543(12) -0.0008(9) -0.0137(9) -0.0050(9)
C(16) 0.0401(11) 0.0571(13) 0.0400(10) 0.0066(9) -0.0055(8) 0.0013(9)
C(17) 0.0519(12) 0.0468(11) 0.0410(11) 0.0179(10) -0.0019(9) 0.0065(9)
C(18) 0.0541(12) 0.0302(9) 0.0418(10) 0.0081(8) 0.0011(9) 0.0011(8)
C(19) 0.0306(8) 0.0273(8) 0.0358(9) 0.0000(7) 0.0024(7) -0.0011(7)
C(20) 0.0318(10) 0.0633(14) 0.0463(11) 0.0030(9) -0.0028(8) -0.0072(10)
C(21) 0.0474(12) 0.0728(16) 0.0392(11) 0.0063(11) -0.0040(9) -0.0107(10)
C(22) 0.0504(12) 0.0591(13) 0.0404(11) 0.0137(10) 0.0084(9) -0.0022(9)
C(23) 0.0367(11) 0.0903(19) 0.0464(13) 0.0184(11) 0.0040(9) -0.0027(12)
C(24) 0.0327(10) 0.0671(14) 0.0392(10) 0.0087(9) -0.0013(8) -0.0033(10)

loop_
_atom_type_symbol
_atom_type_description
_atom_type_scat_dispersion_real
_atom_type_scat_dispersion_imag
_atom_type_scat_source
C C 0.018 0.009
;
International Tables for Crystallography
(1992, Vol. C, Tables 4.2.6.8 and 6.1.1.4)
;
H H 0.000 0.000
;
International Tables for Crystallography
(1992, Vol. C, Table 6.1.1.4)
;
F F 0.073 0.053
;
International Tables for Crystallography
(1992, Vol. C, Tables 4.2.6.8 and 6.1.1.4)
;
P P 0.295 0.434
;
International Tables for Crystallography
(1992, Vol. C, Tables 4.2.6.8 and 6.1.1.4)
;
O O 0.049 0.032
;
International Tables for Crystallography
(1992, Vol. C, Tables 4.2.6.8 and 6.1.1.4)
;

loop_
_geom_angle_atom_site_label_1
_geom_angle_atom_site_label_2
_geom_angle_atom_site_label_3
_geom_angle
_geom_angle_publ_flag
_geom_angle_site_symmetry_1
_geom_angle_site_symmetry_2
_geom_angle_site_symmetry_3
C(1) P(1) C(7) 113.22(9) ? . . .
C(1) P(1) C(13) 111.65(9) ? . . .
C(1) P(1) C(19) 106.20(8) ? . . .
C(7) P(1) C(13) 109.95(8) ? . . .
C(7) P(1) C(19) 107.00(8) ? . . .
C(13) P(1) C(19) 108.54(8) ? . . .
P(1) C(1) C(2) 126.69(15) ? . . .
C(1) C(2) C(3) 134.65(17) ? . . .
C(1) C(2) C(6) 120.04(17) ? . . .
C(3) C(2) C(6) 105.27(16) ? . . .
F(1) C(3) C(2) 121.54(17) ? . . .
F(1) C(3) C(4) 121.14(17) ? . . .
C(2) C(3) C(4) 117.27(17) ? . . .
O(1) C(4) C(3) 132.10(19) ? . . .
O(1) C(4) C(5) 123.37(19) ? . . .
C(3) C(4) C(5) 104.54(17) ? . . .
F(2) C(5) F(3) 105.67(17) ? . . .
F(2) C(5) C(4) 111.82(17) ? . . .
F(2) C(5) C(6) 111.02(18) ? . . .
F(3) C(5) C(4) 110.72(18) ? . . .
F(3) C(5) C(6) 111.57(17) ? . . .
C(4) C(5) C(6) 106.14(16) ? . . .
F(4) C(6) F(5) 105.53(16) ? . . .
F(4) C(6) C(2) 110.69(16) ? . . .
F(4) C(6) C(5) 111.24(16) ? . . .
F(5) C(6) C(2) 111.69(15) ? . . .
F(5) C(6) C(5) 111.50(17) ? . . .
C(2) C(6) C(5) 106.29(16) ? . . .
P(1) C(7) C(8) 120.50(15) ? . . .
P(1) C(7) C(12) 119.23(15) ? . . .
C(8) C(7) C(12) 120.25(19) ? . . .
C(7) C(8) C(9) 119.1(2) ? . . .
C(8) C(9) C(10) 120.6(2) ? . . .
C(9) C(10) C(11) 120.4(2) ? . . .
C(10) C(11) C(12) 119.9(2) ? . . .
C(7) C(12) C(11) 119.7(2) ? . . .
P(1) C(13) C(14) 122.07(14) ? . . .
P(1) C(13) C(18) 118.44(14) ? . . .
C(14) C(13) C(18) 119.47(17) ? . . .
C(13) C(14) C(15) 119.95(18) ? . . .
C(14) C(15) C(16) 120.5(2) ? . . .
C(15) C(16) C(17) 119.7(2) ? . . .
C(16) C(17) C(18) 120.3(2) ? . . .
C(13) C(18) C(17) 120.09(18) ? . . .
P(1) C(19) C(20) 119.12(14) ? . . .
P(1) C(19) C(24) 121.50(15) ? . . .
C(20) C(19) C(24) 119.37(18) ? . . .
C(19) C(20) C(21) 120.40(19) ? . . .
C(20) C(21) C(22) 120.2(2) ? . . .
C(21) C(22) C(23) 119.7(2) ? . . .
C(22) C(23) C(24) 120.7(2) ? . . .
C(19) C(24) C(23) 119.6(2) ? . . .
P(1) C(1) H(1) 116.8 ? . . .
C(2) C(1) H(1) 116.5 ? . . .
C(7) C(8) H(2) 120.5 ? . . .
C(9) C(8) H(2) 120.5 ? . . .
C(8) C(9) H(3) 119.7 ? . . .
C(10) C(9) H(3) 119.7 ? . . .
C(9) C(10) H(4) 119.8 ? . . .
C(11) C(10) H(4) 119.8 ? . . .
C(10) C(11) H(5) 120.0 ? . . .
C(12) C(11) H(5) 120.0 ? . . .
C(7) C(12) H(6) 120.1 ? . . .
C(11) C(12) H(6) 120.2 ? . . .
C(13) C(14) H(7) 120.0 ? . . .
C(15) C(14) H(7) 120.0 ? . . .
C(14) C(15) H(8) 119.8 ? . . .
C(16) C(15) H(8) 119.7 ? . . .
C(15) C(16) H(9) 120.2 ? . . .
C(17) C(16) H(9) 120.1 ? . . .
C(16) C(17) H(10) 119.9 ? . . .
C(18) C(17) H(10) 119.9 ? . . .
C(13) C(18) H(11) 120.0 ? . . .
C(17) C(18) H(11) 120.0 ? . . .
C(19) C(20) H(12) 119.8 ? . . .
C(21) C(20) H(12) 119.8 ? . . .
C(20) C(21) H(13) 119.9 ? . . .
C(22) C(21) H(13) 119.9 ? . . .
C(21) C(22) H(14) 120.1 ? . . .
C(23) C(22) H(14) 120.1 ? . . .
C(22) C(23) H(15) 119.7 ? . . .
C(24) C(23) H(15) 119.7 ? . . .
C(19) C(24) H(16) 120.2 ? . . .
C(23) C(24) H(16) 120.2 ? . . .

loop_
_geom_bond_atom_site_label_1
_geom_bond_atom_site_label_2
_geom_bond_distance
_geom_bond_publ_flag
_geom_bond_site_symmetry_1
_geom_bond_site_symmetry_2
P(1) C(1) 1.744(2) ? . .
P(1) C(7) 1.7987(19) ? . .
P(1) C(13) 1.7961(18) ? . .
P(1) C(19) 1.8022(19) ? . .
F(1) C(3) 1.356(2) ? . .
F(2) C(5) 1.359(2) ? . .
F(3) C(5) 1.356(2) ? . .
F(4) C(6) 1.354(2) ? . .
F(5) C(6) 1.351(2) ? . .
O(1) C(4) 1.227(2) ? . .
C(1) C(2) 1.366(2) ? . .
C(2) C(3) 1.386(2) ? . .
C(2) C(6) 1.508(2) ? . .
C(3) C(4) 1.399(2) ? . .
C(4) C(5) 1.518(2) ? . .
C(5) C(6) 1.526(3) ? . .
C(7) C(8) 1.389(2) ? . .
C(7) C(12) 1.393(2) ? . .
C(8) C(9) 1.393(3) ? . .
C(9) C(10) 1.372(3) ? . .
C(10) C(11) 1.381(4) ? . .
C(11) C(12) 1.387(3) ? . .
C(13) C(14) 1.383(2) ? . .
C(13) C(18) 1.396(2) ? . .
C(14) C(15) 1.387(3) ? . .
C(15) C(16) 1.382(3) ? . .
C(16) C(17) 1.380(3) ? . .
C(17) C(18) 1.382(3) ? . .
C(19) C(20) 1.386(2) ? . .
C(19) C(24) 1.386(2) ? . .
C(20) C(21) 1.378(3) ? . .
C(21) C(22) 1.376(3) ? . .
C(22) C(23) 1.374(3) ? . .
C(23) C(24) 1.385(3) ? . .
C(8) H(2) 0.950 ? . .
C(9) H(3) 0.950 ? . .
C(10) H(4) 0.950 ? . .
C(11) H(5) 0.950 ? . .
C(12) H(6) 0.950 ? . .
C(14) H(7) 0.950 ? . .
C(15) H(8) 0.950 ? . .
C(16) H(9) 0.950 ? . .
C(17) H(10) 0.950 ? . .
C(18) H(11) 0.950 ? . .
C(20) H(12) 0.950 ? . .
C(21) H(13) 0.950 ? . .
C(22) H(14) 0.950 ? . .
C(23) H(15) 0.950 ? . .
C(24) H(16) 0.950 ? . .

loop_
_geom_contact_atom_site_label_1
_geom_contact_atom_site_label_2
_geom_contact_distance
_geom_contact_publ_flag
_geom_contact_site_symmetry_1
_geom_contact_site_symmetry_2
F(1) C(12) 3.323(2) ? . 55404
F(1) C(20) 3.304(2) ? . 55404
F(1) C(21) 3.324(3) ? . 55404
F(2) C(9) 3.484(3) ? . 65605
F(2) C(10) 3.351(3) ? . 65605
F(2) C(18) 3.545(2) ? . 55606
F(2) C(23) 3.554(3) ? . 55606
F(2) C(24) 3.319(2) ? . 55606
F(3) C(15) 3.517(2) ? . 55502
F(3) C(20) 3.463(2) ? . 55403
F(4) C(17) 3.311(2) ? . 55606
F(4) C(22) 3.315(2) ? . 55608
F(4) C(23) 3.327(2) ? . 55608
F(5) C(11) 3.474(2) ? . 55502
F(5) C(12) 3.506(2) ? . 55502
F(5) C(14) 3.270(2) ? . 55502
F(5) C(15) 3.596(2) ? . 55502
F(5) C(21) 3.352(2) ? . 55403
O(1) C(9) 3.478(3) ? . 65605
O(1) C(11) 3.596(3) ? . 55404
O(1) C(12) 3.251(2) ? . 55404
O(1) C(16) 3.317(2) ? . 55508
O(1) C(17) 3.523(2) ? . 55508
C(9) F(2) 3.484(3) ? . 65605
C(9) O(1) 3.478(3) ? . 65605
C(9) C(16) 3.445(3) ? . 55504
C(10) F(2) 3.351(3) ? . 65605
C(10) C(17) 3.424(3) ? . 55504
C(11) F(5) 3.474(2) ? . 54502
C(11) O(1) 3.596(3) ? . 55504
C(12) F(1) 3.323(2) ? . 55504
C(12) F(5) 3.506(2) ? . 54502
C(12) O(1) 3.251(2) ? . 55504
C(14) F(5) 3.270(2) ? . 54502
C(15) F(3) 3.517(2) ? . 54502
C(15) F(5) 3.596(2) ? . 54502
C(16) O(1) 3.317(2) ? . 45508
C(16) C(9) 3.445(3) ? . 55404
C(17) F(4) 3.311(2) ? . 45606
C(17) O(1) 3.523(2) ? . 45508
C(17) C(10) 3.424(3) ? . 55404
C(18) F(2) 3.545(2) ? . 45606
C(20) F(1) 3.304(2) ? . 55504
C(20) F(3) 3.463(2) ? . 55503
C(21) F(1) 3.324(3) ? . 55504
C(21) F(5) 3.352(2) ? . 55503
C(22) F(4) 3.315(2) ? . 45608
C(23) F(2) 3.554(3) ? . 45606
C(23) F(4) 3.327(2) ? . 45608
C(24) F(2) 3.319(2) ? . 45606
P(1) H(1) 2.357 ? . .
F(1) H(5) 3.514 ? . 55404
F(1) H(6) 2.992 ? . 55404
F(1) H(12) 3.427 ? . 55404
F(1) H(13) 3.454 ? . 55404
F(2) H(3) 2.959 ? . 65605
F(2) H(4) 2.687 ? . 65605
F(2) H(8) 3.396 ? . 55502
F(2) H(10) 3.575 ? . 55606
F(2) H(11) 3.128 ? . 55606
F(2) H(14) 2.886 ? . 55608
F(2) H(15) 3.290 ? . 55606
F(2) H(16) 2.864 ? . 55606
F(3) H(1) 3.203 ? . 55403
F(3) H(5) 3.407 ? . 55404
F(3) H(8) 2.656 ? . 55502
F(3) H(12) 2.767 ? . 55403
F(3) H(15) 2.870 ? . 55606
F(3) H(16) 3.474 ? . 55606
F(4) H(1) 2.773 ? . .
F(4) H(10) 2.580 ? . 55606
F(4) H(14) 2.724 ? . 55608
F(4) H(15) 2.741 ? . 55608
F(5) H(1) 2.723 ? . .
F(5) H(5) 3.430 ? . 55502
F(5) H(6) 3.497 ? . 55502
F(5) H(7) 2.472 ? . 55502
F(5) H(8) 3.140 ? . 55502
F(5) H(12) 3.311 ? . 55403
F(5) H(13) 2.590 ? . 55403
O(1) H(3) 2.718 ? . 65605
O(1) H(4) 3.587 ? . 65605
O(1) H(5) 3.159 ? . 55404
O(1) H(6) 2.449 ? . 55404
O(1) H(9) 2.576 ? . 55508
O(1) H(10) 2.999 ? . 55508
C(1) H(1) 0.983 ? . .
C(1) H(5) 3.466 ? . 55502
C(2) H(1) 2.008 ? . .
C(3) H(1) 3.346 ? . .
C(3) H(5) 3.292 ? . 55404
C(3) H(6) 3.361 ? . 55404
C(4) H(3) 2.968 ? . 65605
C(4) H(5) 3.087 ? . 55404
C(4) H(6) 3.050 ? . 55404
C(5) H(3) 3.496 ? . 65605
C(5) H(8) 3.412 ? . 55502
C(6) H(1) 2.595 ? . .
C(7) H(1) 3.572 ? . .
C(7) H(13) 3.532 ? . 55404
C(8) H(13) 3.394 ? . 55404
C(9) H(9) 3.162 ? . 55504
C(9) H(13) 3.274 ? . 55404
C(9) H(14) 3.103 ? . 55404
C(10) H(10) 3.296 ? . 55504
C(10) H(13) 3.317 ? . 55404
C(10) H(14) 3.502 ? . 55404
C(11) H(1) 3.189 ? . 54502
C(11) H(13) 3.480 ? . 55404
C(12) H(13) 3.592 ? . 55404
C(14) H(12) 3.388 ? . 55404
C(15) H(12) 3.344 ? . 55404
C(15) H(16) 3.187 ? . 55605
C(16) H(3) 3.484 ? . 55404
C(16) H(16) 3.363 ? . 55605
C(17) H(4) 3.302 ? . 55404
C(19) H(1) 2.830 ? . .
C(20) H(1) 3.057 ? . .
C(21) H(7) 3.585 ? . 55504
C(21) H(11) 3.547 ? . 55503
C(22) H(3) 3.533 ? . 55504
C(22) H(10) 3.385 ? . 55503
C(22) H(11) 3.358 ? . 55503
C(23) H(4) 3.477 ? . 55502
C(23) H(10) 3.558 ? . 55503
C(24) H(4) 3.359 ? . 55502
C(24) H(8) 3.311 ? . 55605
C(24) H(9) 3.290 ? . 55605
H(1) P(1) 2.357 ? . .
H(1) F(3) 3.203 ? . 55503
H(1) F(4) 2.773 ? . .
H(1) F(5) 2.723 ? . .
H(1) C(1) 0.983 ? . .
H(1) C(2) 2.008 ? . .
H(1) C(3) 3.346 ? . .
H(1) C(6) 2.595 ? . .
H(1) C(7) 3.572 ? . .
H(1) C(11) 3.189 ? . 55502
H(1) C(19) 2.830 ? . .
H(1) C(20) 3.057 ? . .
H(1) H(2) 3.400 ? . .
H(1) H(5) 2.546 ? . 55502
H(1) H(11) 3.350 ? . .
H(1) H(12) 2.875 ? . .
H(2) H(1) 3.400 ? . .
H(2) H(15) 3.282 ? . 55608
H(3) F(2) 2.959 ? . 65605
H(3) O(1) 2.718 ? . 65605
H(3) C(4) 2.968 ? . 65605
H(3) C(5) 3.496 ? . 65605
H(3) C(16) 3.484 ? . 55504
H(3) C(22) 3.533 ? . 55404
H(3) H(9) 2.969 ? . 55504
H(3) H(14) 2.847 ? . 55404
H(4) F(2) 2.687 ? . 65605
H(4) O(1) 3.587 ? . 65605
H(4) C(17) 3.302 ? . 55504
H(4) C(23) 3.477 ? . 54502
H(4) C(24) 3.359 ? . 54502
H(4) H(10) 2.925 ? . 55504
H(4) H(11) 3.548 ? . 54502
H(4) H(14) 3.538 ? . 55404
H(4) H(16) 3.583 ? . 54502
H(5) F(1) 3.514 ? . 55504
H(5) F(3) 3.407 ? . 55504
H(5) F(5) 3.430 ? . 54502
H(5) O(1) 3.159 ? . 55504
H(5) C(1) 3.466 ? . 54502
H(5) C(3) 3.292 ? . 55504
H(5) C(4) 3.087 ? . 55504
H(5) H(1) 2.546 ? . 54502
H(6) F(1) 2.992 ? . 55504
H(6) F(5) 3.497 ? . 54502
H(6) O(1) 2.449 ? . 55504
H(6) C(3) 3.361 ? . 55504
H(6) C(4) 3.050 ? . 55504
H(6) H(9) 3.336 ? . 55605
H(7) F(5) 2.472 ? . 54502
H(7) C(21) 3.585 ? . 55404
H(7) H(12) 3.195 ? . 55404
H(7) H(13) 2.936 ? . 55404
H(8) F(2) 3.396 ? . 54502
H(8) F(3) 2.656 ? . 54502
H(8) F(5) 3.140 ? . 54502
H(8) C(5) 3.412 ? . 54502
H(8) C(24) 3.311 ? . 55605
H(8) H(12) 3.110 ? . 55404
H(8) H(15) 3.241 ? . 55605
H(8) H(16) 2.546 ? . 55605
H(9) O(1) 2.576 ? . 45508
H(9) C(9) 3.162 ? . 55404
H(9) C(24) 3.290 ? . 55605
H(9) H(3) 2.969 ? . 55404
H(9) H(6) 3.336 ? . 55605
H(9) H(16) 2.902 ? . 55605
H(10) F(2) 3.575 ? . 45606
H(10) F(4) 2.580 ? . 45606
H(10) O(1) 2.999 ? . 45508
H(10) C(10) 3.296 ? . 55404
H(10) C(22) 3.385 ? . 55403
H(10) C(23) 3.558 ? . 55403
H(10) H(4) 2.925 ? . 55404
H(10) H(14) 3.165 ? . 55403
H(10) H(15) 3.469 ? . 55403
H(11) F(2) 3.128 ? . 45606
H(11) C(21) 3.547 ? . 55403
H(11) C(22) 3.358 ? . 55403
H(11) H(1) 3.350 ? . .
H(11) H(4) 3.548 ? . 55502
H(11) H(13) 3.342 ? . 55403
H(11) H(14) 2.987 ? . 55403
H(12) F(1) 3.427 ? . 55504
H(12) F(3) 2.767 ? . 55503
H(12) F(5) 3.311 ? . 55503
H(12) C(14) 3.388 ? . 55504
H(12) C(15) 3.344 ? . 55504
H(12) H(1) 2.875 ? . .
H(12) H(7) 3.195 ? . 55504
H(12) H(8) 3.110 ? . 55504
H(13) F(1) 3.454 ? . 55504
H(13) F(5) 2.590 ? . 55503
H(13) C(7) 3.532 ? . 55504
H(13) C(8) 3.394 ? . 55504
H(13) C(9) 3.274 ? . 55504
H(13) C(10) 3.317 ? . 55504
H(13) C(11) 3.480 ? . 55504
H(13) C(12) 3.592 ? . 55504
H(13) H(7) 2.936 ? . 55504
H(13) H(11) 3.342 ? . 55503
H(14) F(2) 2.886 ? . 45608
H(14) F(4) 2.724 ? . 45608
H(14) C(9) 3.103 ? . 55504
H(14) C(10) 3.502 ? . 55504
H(14) H(3) 2.847 ? . 55504
H(14) H(4) 3.538 ? . 55504
H(14) H(10) 3.165 ? . 55503
H(14) H(11) 2.987 ? . 55503
H(15) F(2) 3.290 ? . 45606
H(15) F(3) 2.870 ? . 45606
H(15) F(4) 2.741 ? . 45608
H(15) H(2) 3.282 ? . 45608
H(15) H(8) 3.241 ? . 55605
H(15) H(10) 3.469 ? . 55503
H(16) F(2) 2.864 ? . 45606
H(16) F(3) 3.474 ? . 45606
H(16) C(15) 3.187 ? . 55605
H(16) C(16) 3.363 ? . 55605
H(16) H(4) 3.583 ? . 55502
H(16) H(8) 2.546 ? . 55605
H(16) H(9) 2.902 ? . 55605

loop_
_geom_torsion_atom_site_label_1
_geom_torsion_atom_site_label_2
_geom_torsion_atom_site_label_3
_geom_torsion_atom_site_label_4
_geom_torsion
_geom_torsion_publ_flag
_geom_torsion_site_symmetry_1
_geom_torsion_site_symmetry_2
_geom_torsion_site_symmetry_3
_geom_torsion_site_symmetry_4
C(1) P(1) C(7) C(8) -12.9(2) ? . . . .
C(1) P(1) C(7) C(12) 165.88(16) ? . . . .
C(7) P(1) C(1) C(2) 71.5(2) ? . . . .
C(1) P(1) C(13) C(14) 138.95(16) ? . . . .
C(1) P(1) C(13) C(18) -42.77(18) ? . . . .
C(13) P(1) C(1) C(2) -53.2(2) ? . . . .
C(1) P(1) C(19) C(20) -65.02(18) ? . . . .
C(1) P(1) C(19) C(24) 114.13(18) ? . . . .
C(19) P(1) C(1) C(2) -171.35(17) ? . . . .
C(7) P(1) C(13) C(14) 12.41(18) ? . . . .
C(7) P(1) C(13) C(18) -169.31(15) ? . . . .
C(13) P(1) C(7) C(8) 112.73(17) ? . . . .
C(13) P(1) C(7) C(12) -68.46(18) ? . . . .
C(7) P(1) C(19) C(20) 56.19(18) ? . . . .
C(7) P(1) C(19) C(24) -124.67(17) ? . . . .
C(19) P(1) C(7) C(8) -129.58(17) ? . . . .
C(19) P(1) C(7) C(12) 49.23(18) ? . . . .
C(13) P(1) C(19) C(20) 174.80(15) ? . . . .
C(13) P(1) C(19) C(24) -6.05(19) ? . . . .
C(19) P(1) C(13) C(14) -104.32(16) ? . . . .
C(19) P(1) C(13) C(18) 73.96(16) ? . . . .
P(1) C(1) C(2) C(3) -4.2(3) ? . . . .
P(1) C(1) C(2) C(6) 178.48(14) ? . . . .
C(1) C(2) C(3) F(1) -1.0(3) ? . . . .
C(1) C(2) C(3) C(4) -178.7(2) ? . . . .
C(1) C(2) C(6) F(4) 62.2(2) ? . . . .
C(1) C(2) C(6) F(5) -55.1(2) ? . . . .
C(1) C(2) C(6) C(5) -176.91(17) ? . . . .
C(3) C(2) C(6) F(4) -115.87(18) ? . . . .
C(3) C(2) C(6) F(5) 126.86(18) ? . . . .
C(3) C(2) C(6) C(5) 5.0(2) ? . . . .
C(6) C(2) C(3) F(1) 176.59(16) ? . . . .
C(6) C(2) C(3) C(4) -1.0(2) ? . . . .
F(1) C(3) C(4) O(1) -1.1(3) ? . . . .
F(1) C(3) C(4) C(5) 178.93(17) ? . . . .
C(2) C(3) C(4) O(1) 176.6(2) ? . . . .
C(2) C(3) C(4) C(5) -3.4(2) ? . . . .
O(1) C(4) C(5) F(2) -52.5(2) ? . . . .
O(1) C(4) C(5) F(3) 65.1(2) ? . . . .
O(1) C(4) C(5) C(6) -173.70(19) ? . . . .
C(3) C(4) C(5) F(2) 127.51(19) ? . . . .
C(3) C(4) C(5) F(3) -114.95(19) ? . . . .
C(3) C(4) C(5) C(6) 6.3(2) ? . . . .
F(2) C(5) C(6) F(4) -8.2(2) ? . . . .
F(2) C(5) C(6) F(5) 109.32(18) ? . . . .
F(2) C(5) C(6) C(2) -128.74(17) ? . . . .
F(3) C(5) C(6) F(4) -125.77(18) ? . . . .
F(3) C(5) C(6) F(5) -8.3(2) ? . . . .
F(3) C(5) C(6) C(2) 113.68(18) ? . . . .
C(4) C(5) C(6) F(4) 113.54(17) ? . . . .
C(4) C(5) C(6) F(5) -128.96(17) ? . . . .
C(4) C(5) C(6) C(2) -7.0(2) ? . . . .
P(1) C(7) C(8) C(9) -179.66(17) ? . . . .
P(1) C(7) C(12) C(11) 179.46(16) ? . . . .
C(8) C(7) C(12) C(11) -1.7(3) ? . . . .
C(12) C(7) C(8) C(9) 1.5(3) ? . . . .
C(7) C(8) C(9) C(10) -0.4(3) ? . . . .
C(8) C(9) C(10) C(11) -0.5(3) ? . . . .
C(9) C(10) C(11) C(12) 0.3(3) ? . . . .
C(10) C(11) C(12) C(7) 0.8(3) ? . . . .
P(1) C(13) C(14) C(15) 177.19(16) ? . . . .
P(1) C(13) C(18) C(17) -176.51(16) ? . . . .
C(14) C(13) C(18) C(17) 1.8(3) ? . . . .
C(18) C(13) C(14) C(15) -1.1(2) ? . . . .
C(13) C(14) C(15) C(16) -0.2(3) ? . . . .
C(14) C(15) C(16) C(17) 0.8(3) ? . . . .
C(16) C(17) C(18) C(13) -1.3(3) ? . . . .
P(1) C(19) C(20) C(21) 178.48(18) ? . . . .
P(1) C(19) C(24) C(23) -177.80(19) ? . . . .
C(20) C(19) C(24) C(23) 1.3(3) ? . . . .
C(24) C(19) C(20) C(21) -0.7(3) ? . . . .
C(19) C(20) C(21) C(22) -0.4(3) ? . . . .
C(20) C(21) C(22) C(23) 0.7(3) ? . . . .
C(21) C(22) C(23) C(24) -0.0(3) ? . . . .
C(22) C(23) C(24) C(19) -1.0(3) ? . . . .
C(7) P(1) C(1) H(1) -107.4 ? . . . .
C(13) P(1) C(1) H(1) 127.9 ? . . . .
C(19) P(1) C(1) H(1) 9.7 ? . . . .
H(1) C(1) C(2) C(3) 174.8 ? . . . .
H(1) C(1) C(2) C(6) -2.5 ? . . . .
P(1) C(7) C(8) H(2) 0.3 ? . . . .
P(1) C(7) C(12) H(6) -0.5 ? . . . .
C(8) C(7) C(12) H(6) 178.3 ? . . . .
C(12) C(7) C(8) H(2) -178.4 ? . . . .
C(7) C(8) C(9) H(3) 179.6 ? . . . .
H(2) C(8) C(9) C(10) 179.6 ? . . . .
H(2) C(8) C(9) H(3) -0.4 ? . . . .
C(8) C(9) C(10) H(4) 179.5 ? . . . .
H(3) C(9) C(10) C(11) 179.6 ? . . . .
H(3) C(9) C(10) H(4) -0.4 ? . . . .
C(9) C(10) C(11) H(5) -179.7 ? . . . .
H(4) C(10) C(11) C(12) -179.6 ? . . . .
H(4) C(10) C(11) H(5) 0.4 ? . . . .
C(10) C(11) C(12) H(6) -179.2 ? . . . .
H(5) C(11) C(12) C(7) -179.2 ? . . . .
H(5) C(11) C(12) H(6) 0.8 ? . . . .
P(1) C(13) C(14) H(7) -2.8 ? . . . .
P(1) C(13) C(18) H(11) 3.5 ? . . . .
C(14) C(13) C(18) H(11) -178.2 ? . . . .
C(18) C(13) C(14) H(7) 179.0 ? . . . .
C(13) C(14) C(15) H(8) 179.8 ? . . . .
H(7) C(14) C(15) C(16) 179.8 ? . . . .
H(7) C(14) C(15) H(8) -0.1 ? . . . .
C(14) C(15) C(16) H(9) -179.2 ? . . . .
H(8) C(15) C(16) C(17) -179.2 ? . . . .
H(8) C(15) C(16) H(9) 0.8 ? . . . .
C(15) C(16) C(17) H(10) -180.0 ? . . . .
H(9) C(16) C(17) C(18) -179.9 ? . . . .
H(9) C(16) C(17) H(10) 0.1 ? . . . .
C(16) C(17) C(18) H(11) 178.7 ? . . . .
H(10) C(17) C(18) C(13) 178.7 ? . . . .
H(10) C(17) C(18) H(11) -1.3 ? . . . .
P(1) C(19) C(20) H(12) -1.5 ? . . . .
P(1) C(19) C(24) H(16) 2.2 ? . . . .
C(20) C(19) C(24) H(16) -178.6 ? . . . .
C(24) C(19) C(20) H(12) 179.4 ? . . . .
C(19) C(20) C(21) H(13) 179.6 ? . . . .
H(12) C(20) C(21) C(22) 179.7 ? . . . .
H(12) C(20) C(21) H(13) -0.3 ? . . . .
C(20) C(21) C(22) H(14) -179.3 ? . . . .
H(13) C(21) C(22) C(23) -179.2 ? . . . .
H(13) C(21) C(22) H(14) 0.8 ? . . . .
C(21) C(22) C(23) H(15) 180.0 ? . . . .
H(14) C(22) C(23) C(24) 180.0 ? . . . .
H(14) C(22) C(23) H(15) 0.0 ? . . . .
C(22) C(23) C(24) H(16) 179.0 ? . . . .
H(15) C(23) C(24) C(19) 179.0 ? . . . .
H(15) C(23) C(24) H(16) -1.0 ? . . . .

loop_
_cod_related_entry_id
_cod_related_entry_database
_cod_related_entry_code
1 ChemSpider 9743275
